data_9007766
loop_
_publ_author_name
'Leigh, J. S.'
'Whitmire, K. H.'

_publ_section_title
;
 The structures of [Sn{Co(CO4)4}4] and [Pb{Co(CO)4}4]
;
_journal_name_full 'Acta Crystallographica, Section C'
_journal_page_first 732
_journal_page_last 736
_journal_paper_doi 10.1107/S0108270189006025
_journal_volume 46
_journal_year 1990
_chemical_formula_structural SnCo4(CO)16
_chemical_formula_sum 'C16 Co4 O16 Sn'
_space_group_IT_number 219
_symmetry_space_group_name_Hall 'F -4a 2 3'
_symmetry_space_group_name_H-M 'F -4 3 c'
_cell_angle_alpha 90
_cell_angle_beta 90
_cell_angle_gamma 90
_cell_length_a 17.255
_cell_length_b 17.255
_cell_length_c 17.255
_cell_formula_units_Z 8
_cell_volume 5137.418
_database_code_amcsd 0010126
_exptl_crystal_density_diffrn 2.075
_cod_original_cell_volume 5137.417
_cod_original_formula_sum 'Sn Co4 O16 C16'
_cod_database_code 9007766
_amcsd_formula_title SnCo4(CO)16

loop_
_space_group_symop_operation_xyz
x,y,z
x,1/2+y,1/2+z
1/2+x,y,1/2+z
1/2+x,1/2+y,z
-z,x,-y
-z,1/2+x,1/2-y
1/2-z,x,1/2-y
1/2-z,1/2+x,-y
-y,z,-x
-y,1/2+z,1/2-x
1/2-y,z,1/2-x
1/2-y,1/2+z,-x
-x,y,-z
-x,1/2+y,1/2-z
1/2-x,y,1/2-z
1/2-x,1/2+y,-z
x,-z,1/2-y
x,1/2-z,-y
1/2+x,-z,-y
1/2+x,1/2-z,1/2-y
z,-y,1/2-x
z,1/2-y,-x
1/2+z,-y,-x
1/2+z,1/2-y,1/2-x
y,-x,1/2-z
y,1/2-x,-z
1/2+y,-x,-z
1/2+y,1/2-x,1/2-z
x,z,1/2+y
x,1/2+z,+y
1/2+x,z,+y
1/2+x,1/2+z,1/2+y
z,y,1/2+x
z,1/2+y,+x
1/2+z,y,+x
1/2+z,1/2+y,1/2+x
y,x,1/2+z
y,1/2+x,+z
1/2+y,x,+z
1/2+y,1/2+x,1/2+z
-z,-x,y
-z,1/2-x,1/2+y
1/2-z,-x,1/2+y
1/2-z,1/2-x,y
-y,-z,x
-y,1/2-z,1/2+x
1/2-y,-z,1/2+x
1/2-y,1/2-z,x
-x,-y,z
-x,1/2-y,1/2+z
1/2-x,-y,1/2+z
1/2-x,1/2-y,z
z,-x,-y
z,1/2-x,1/2-y
1/2+z,-x,1/2-y
1/2+z,1/2-x,-y
y,-z,-x
y,1/2-z,1/2-x
1/2+y,-z,1/2-x
1/2+y,1/2-z,-x
x,-y,-z
x,1/2-y,1/2-z
1/2+x,-y,1/2-z
1/2+x,1/2-y,-z
-x,z,1/2-y
-x,1/2+z,-y
1/2-x,z,-y
1/2-x,1/2+z,1/2-y
-z,y,1/2-x
-z,1/2+y,-x
1/2-z,y,-x
1/2-z,1/2+y,1/2-x
-y,x,1/2-z
-y,1/2+x,-z
1/2-y,x,-z
1/2-y,1/2+x,1/2-z
-x,-z,1/2+y
-x,1/2-z,+y
1/2-x,-z,+y
1/2-x,1/2-z,1/2+y
-z,-y,1/2+x
-z,1/2-y,+x
1/2-z,-y,+x
1/2-z,1/2-y,1/2+x
-y,-x,1/2+z
-y,1/2-x,+z
1/2-y,-x,+z
1/2-y,1/2-x,1/2+z
z,x,y
z,1/2+x,1/2+y
1/2+z,x,1/2+y
1/2+z,1/2+x,y
y,z,x
y,1/2+z,1/2+x
1/2+y,z,1/2+x
1/2+y,1/2+z,x

loop_
_atom_site_label
_atom_site_fract_x
_atom_site_fract_y
_atom_site_fract_z
_atom_site_U_iso_or_equiv
Sn 0.00000 0.00000 0.00000 0.02749
Co -0.08932 -0.08930 -0.08930 0.03732
O1 -0.18630 -0.18630 -0.18630 0.11848
O2 -0.19280 0.04270 -0.10900 0.07599
C1 -0.14990 -0.14990 -0.14990 0.06424
C2 -0.15070 -0.00730 -0.09910 0.04813

loop_
_cod_related_entry_id
_cod_related_entry_database
_cod_related_entry_code
1 AMCSD 0010126
